data_4033289
loop_
_publ_author_name
'Chang, Zong'
'Boyaud, France'
'Guillot, R\'egis'
'Boddaert, Thomas'
'Aitken, David J.'

_publ_section_title
;
 A Photochemical Route to 3- and 4-Hydroxy Derivatives of
 2-Aminocyclobutane-1-carboxylic Acid with an all-cis Geometry.
;
_journal_name_full 'The Journal of organic chemistry'
_journal_paper_doi 10.1021/acs.joc.7b02559
_journal_year 2017
_chemical_formula_moiety 'C10 H15 N O3'
_chemical_formula_sum 'C10 H15 N O3'
_chemical_formula_weight 197.23
_space_group_crystal_system monoclinic
_space_group_IT_number 14
_space_group_name_Hall '-P 2yn'
_space_group_name_H-M_alt 'P 1 21/n 1'
_symmetry_space_group_name_Hall '-P 2yn'
_symmetry_space_group_name_H-M 'P 1 21/n 1'
_atom_sites_solution_hydrogens geom
_audit_creation_method SHELXL-2014/7
_cell_angle_alpha 90
_cell_angle_beta 109.613(2)
_cell_angle_gamma 90
_cell_formula_units_Z 4
_cell_length_a 9.1273(4)
_cell_length_b 9.0984(3)
_cell_length_c 13.1203(5)
_cell_measurement_reflns_used 5166
_cell_measurement_temperature 100(1)
_cell_measurement_theta_max 30.52
_cell_measurement_theta_min 2.39
_cell_volume 1026.35(7)
_computing_structure_refinement 'SHELXL-2014/7 (Sheldrick, 2014)'
_diffrn_ambient_temperature 100(1)
_diffrn_measured_fraction_theta_full 1.000
_diffrn_measured_fraction_theta_max 0.982
_diffrn_measurement_device_type 'Bruker APEX-II CCD'
_diffrn_measurement_method '\f and \w scans'
_diffrn_radiation_type MoK\a
_diffrn_radiation_wavelength 0.71073
_diffrn_reflns_av_R_equivalents 0.0301
_diffrn_reflns_av_unetI/netI 0.0273
_diffrn_reflns_Laue_measured_fraction_full 1.000
_diffrn_reflns_Laue_measured_fraction_max 0.982
_diffrn_reflns_limit_h_max 13
_diffrn_reflns_limit_h_min -11
_diffrn_reflns_limit_k_max 7
_diffrn_reflns_limit_k_min -12
_diffrn_reflns_limit_l_max 18
_diffrn_reflns_limit_l_min -18
_diffrn_reflns_number 15322
_diffrn_reflns_point_group_measured_fraction_full 1.000
_diffrn_reflns_point_group_measured_fraction_max 0.982
_diffrn_reflns_theta_full 25.000
_diffrn_reflns_theta_max 30.628
_diffrn_reflns_theta_min 2.389
_exptl_absorpt_coefficient_mu 0.094
_exptl_crystal_colour colorless
_exptl_crystal_density_diffrn 1.276
_exptl_crystal_description plate
_exptl_crystal_F_000 424
_exptl_crystal_size_max 0.310
_exptl_crystal_size_mid 0.150
_exptl_crystal_size_min 0.110
_refine_diff_density_max 0.347
_refine_diff_density_min -0.227
_refine_diff_density_rms 0.052
_refine_ls_extinction_method none
_refine_ls_goodness_of_fit_ref 1.072
_refine_ls_hydrogen_treatment constr
_refine_ls_matrix_type full
_refine_ls_number_parameters 130
_refine_ls_number_reflns 3103
_refine_ls_number_restraints 0
_refine_ls_restrained_S_all 1.072
_refine_ls_R_factor_all 0.0497
_refine_ls_R_factor_gt 0.0396
_refine_ls_shift/su_max 0.001
_refine_ls_shift/su_mean 0.000
_refine_ls_structure_factor_coef Fsqd
_refine_ls_weighting_details 'w=1/[\s^2^(Fo^2^)+(0.0606P)^2^+0.1827P] where P=(Fo^2^+2Fc^2^)/3'
_refine_ls_weighting_scheme calc
_refine_ls_wR_factor_gt 0.1065
_refine_ls_wR_factor_ref 0.1147
_reflns_Friedel_coverage 0.000
_reflns_number_gt 2522
_reflns_number_total 3103
_reflns_threshold_expression 'I > 2\s(I)'
_cod_data_source_file jo7b02559_si_002.cif
_cod_data_source_block 3c
_cod_original_cell_volume 1026.34(7)
_cod_database_code 4033289
_shelx_space_group_comment
;
The symmetry employed for this shelxl refinement is uniquely defined
by the following loop, which should always be used as a source of
symmetry information in preference to the above space-group names.
They are only intended as comments.
;
_shelx_estimated_absorpt_t_min 0.971
_shelx_estimated_absorpt_t_max 0.990

loop_
_space_group_symop_operation_xyz
'x, y, z'
'-x+1/2, y+1/2, -z+1/2'
'-x, -y, -z'
'x-1/2, -y-1/2, z-1/2'

loop_
_atom_site_label
_atom_site_type_symbol
_atom_site_fract_x
_atom_site_fract_y
_atom_site_fract_z
_atom_site_U_iso_or_equiv
_atom_site_adp_type
_atom_site_occupancy
_atom_site_site_symmetry_order
_atom_site_calc_flag
_atom_site_refinement_flags_posn
_atom_site_refinement_flags_adp
O3 O 0.79653(8) 0.86607(8) -0.00334(6) 0.01681(16) Uani 1 1 d . .
O2 O 0.43185(8) 0.77887(9) -0.04563(6) 0.02205(18) Uani 1 1 d . .
O1 O 0.53620(8) 1.01470(9) 0.27836(6) 0.02106(18) Uani 1 1 d . .
N1 N 0.45461(9) 0.91348(9) 0.10744(7) 0.01630(18) Uani 1 1 d . .
H10 H 0.3660 0.9613 0.0818 0.020 Uiso 1 1 calc R U
C3 C 0.69897(11) 0.84277(11) 0.22248(8) 0.0165(2) Uani 1 1 d . .
H3 H 0.7429 0.7874 0.2919 0.020 Uiso 1 1 calc R U
C6 C 0.55769(10) 0.93362(11) 0.21154(8) 0.0154(2) Uani 1 1 d . .
C4 C 0.65807(11) 0.74963(11) 0.11812(8) 0.0163(2) Uani 1 1 d . .
H4 H 0.6594 0.6409 0.1297 0.020 Uiso 1 1 calc R U
C5 C 0.50355(11) 0.81123(11) 0.04732(8) 0.01603(19) Uani 1 1 d . .
C2 C 0.81889(11) 0.93117(12) 0.18539(8) 0.0188(2) Uani 1 1 d . .
H2A H 0.7812 1.0292 0.1550 0.023 Uiso 1 1 calc R U
H2B H 0.9234 0.9380 0.2411 0.023 Uiso 1 1 calc R U
C1 C 0.80601(11) 0.81296(11) 0.09932(8) 0.0167(2) Uani 1 1 d . .
H1 H 0.8941 0.7418 0.1260 0.020 Uiso 1 1 calc R U
C7 C 0.86206(11) 0.76950(12) -0.06672(8) 0.0182(2) Uani 1 1 d . .
C8 C 0.82318(14) 0.84660(14) -0.17501(9) 0.0268(3) Uani 1 1 d . .
H8A H 0.7100 0.8518 -0.2094 0.040 Uiso 1 1 calc R U
H8B H 0.8680 0.7916 -0.2216 0.040 Uiso 1 1 calc R U
H8C H 0.8664 0.9463 -0.1640 0.040 Uiso 1 1 calc R U
C10 C 1.03803(12) 0.76029(13) -0.01229(9) 0.0240(2) Uani 1 1 d . .
H10A H 1.0824 0.8595 -0.0035 0.036 Uiso 1 1 calc R U
H10B H 1.0827 0.7017 -0.0573 0.036 Uiso 1 1 calc R U
H10C H 1.0620 0.7138 0.0588 0.036 Uiso 1 1 calc R U
C9 C 0.78550(14) 0.61924(13) -0.07916(10) 0.0265(2) Uani 1 1 d . .
H9A H 0.8141 0.5712 -0.0083 0.040 Uiso 1 1 calc R U
H9B H 0.8208 0.5590 -0.1284 0.040 Uiso 1 1 calc R U
H9C H 0.6723 0.6306 -0.1088 0.040 Uiso 1 1 calc R U

loop_
_atom_site_aniso_label
_atom_site_aniso_U_11
_atom_site_aniso_U_22
_atom_site_aniso_U_33
_atom_site_aniso_U_23
_atom_site_aniso_U_13
_atom_site_aniso_U_12
O3 0.0196(3) 0.0165(4) 0.0147(3) 0.0017(3) 0.0063(3) 0.0064(3)
O2 0.0205(3) 0.0261(4) 0.0155(4) -0.0039(3) 0.0007(3) -0.0018(3)
O1 0.0211(3) 0.0246(4) 0.0177(4) -0.0040(3) 0.0069(3) -0.0002(3)
N1 0.0140(3) 0.0186(4) 0.0142(4) 0.0006(3) 0.0019(3) 0.0012(3)
C3 0.0167(4) 0.0190(5) 0.0119(4) 0.0019(4) 0.0022(3) 0.0024(3)
C6 0.0159(4) 0.0166(5) 0.0131(4) 0.0008(3) 0.0042(3) -0.0020(3)
C4 0.0177(4) 0.0153(5) 0.0140(5) 0.0018(3) 0.0028(3) 0.0025(3)
C5 0.0161(4) 0.0156(5) 0.0151(5) 0.0010(3) 0.0036(3) -0.0015(3)
C2 0.0153(4) 0.0235(5) 0.0160(5) -0.0026(4) 0.0031(3) -0.0010(3)
C1 0.0165(4) 0.0185(5) 0.0139(5) 0.0012(4) 0.0033(3) 0.0032(3)
C7 0.0188(4) 0.0193(5) 0.0167(5) -0.0016(4) 0.0061(3) 0.0053(3)
C8 0.0297(5) 0.0329(6) 0.0198(5) 0.0046(5) 0.0110(4) 0.0123(5)
C10 0.0185(4) 0.0287(6) 0.0245(6) -0.0008(4) 0.0069(4) 0.0061(4)
C9 0.0303(5) 0.0221(6) 0.0274(6) -0.0070(4) 0.0101(5) -0.0014(4)

loop_
_atom_type_symbol
_atom_type_description
_atom_type_scat_dispersion_real
_atom_type_scat_dispersion_imag
_atom_type_scat_source
C C 0.0033 0.0016 'International Tables Vol C Tables 4.2.6.8 and 6.1.1.4'
H H 0.0000 0.0000 'International Tables Vol C Tables 4.2.6.8 and 6.1.1.4'
N N 0.0061 0.0033 'International Tables Vol C Tables 4.2.6.8 and 6.1.1.4'
O O 0.0106 0.0060 'International Tables Vol C Tables 4.2.6.8 and 6.1.1.4'

loop_
_geom_angle_atom_site_label_1
_geom_angle_atom_site_label_2
_geom_angle_atom_site_label_3
_geom_angle
C1 O3 C7 115.54(7)
C6 N1 C5 114.04(8)
C6 C3 C4 105.87(8)
C6 C3 C2 110.91(8)
C4 C3 C2 89.57(7)
O1 C6 N1 124.92(9)
O1 C6 C3 127.61(9)
N1 C6 C3 107.42(8)
C5 C4 C3 103.84(8)
C5 C4 C1 116.34(8)
C3 C4 C1 88.46(7)
O2 C5 N1 124.57(9)
O2 C5 C4 127.29(9)
N1 C5 C4 108.13(8)
C1 C2 C3 88.84(8)
O3 C1 C2 115.39(8)
O3 C1 C4 119.97(8)
C2 C1 C4 89.95(7)
O3 C7 C8 104.02(8)
O3 C7 C9 109.84(8)
C8 C7 C9 111.18(10)
O3 C7 C10 109.44(8)
C8 C7 C10 110.04(9)
C9 C7 C10 112.02(9)

loop_
_geom_bond_atom_site_label_1
_geom_bond_atom_site_label_2
_geom_bond_distance
O3 C1 1.4062(12)
O3 C7 1.4680(12)
O2 C5 1.2110(12)
O1 C6 1.2110(12)
N1 C6 1.3862(12)
N1 C5 1.3870(13)
C3 C6 1.4975(13)
C3 C4 1.5456(14)
C3 C2 1.5618(14)
C4 C5 1.5122(13)
C4 C1 1.5620(14)
C2 C1 1.5351(14)
C7 C8 1.5160(15)
C7 C9 1.5190(16)
C7 C10 1.5254(14)
